data_7120999
loop_
_publ_author_name
'Mou, Xue-Qing'
'Chen, Xiang-Yu'
'Chen, Gong'
'He, Gang'

_publ_section_title
;
 Radical-mediated intramolecular \b-C(sp<sup>3</sup>)-H amidation of
 alkylimidates: facile synthesis of 1,2-amino alcohols.
;
_journal_issue 5
_journal_name_full 'Chemical communications (Cambridge, England)'
_journal_page_first 515
_journal_page_last 518
_journal_paper_doi 10.1039/c7cc08897c
_journal_volume 54
_journal_year 2018
_chemical_absolute_configuration s
_chemical_formula_moiety 'C41 H55 N O3'
_chemical_formula_sum 'C41 H55 N O3'
_chemical_formula_weight 609.86
_space_group_crystal_system monoclinic
_space_group_IT_number 4
_space_group_name_Hall 'P 2yb'
_space_group_name_H-M_alt 'P 1 21 1'
_symmetry_space_group_name_Hall 'P 2yb'
_symmetry_space_group_name_H-M 'P 1 21 1'
_atom_sites_solution_hydrogens geom
_atom_sites_solution_primary iterative
_audit_block_doi 10.5517/ccdc.csd.cc1pf65h
_audit_creation_date 2017-03-12
_audit_creation_method
;
Olex2 1.2
(compiled 2017.01.04 svn.r3372 for OlexSys, GUI svn.r5292)
;
_audit_update_record
;
2017-07-12 deposited with the CCDC.
2017-12-13 downloaded from the CCDC.
;
_cell_angle_alpha 90
_cell_angle_beta 106.085(6)
_cell_angle_gamma 90
_cell_formula_units_Z 4
_cell_length_a 14.4864(8)
_cell_length_b 11.3225(6)
_cell_length_c 22.7080(11)
_cell_measurement_reflns_used 6261
_cell_measurement_temperature 120.00(10)
_cell_measurement_theta_max 24.9110
_cell_measurement_theta_min 3.2910
_cell_volume 3578.8(3)
_computing_cell_refinement
;
CrysAlisPro, Agilent Technologies,
Version 1.171.36.32 (release 02-08-2013 CrysAlis171 .NET)
(compiled Aug  2 2013,16:46:58)
;
_computing_data_collection
;
CrysAlisPro, Agilent Technologies,
Version 1.171.36.32 (release 02-08-2013 CrysAlis171 .NET)
(compiled Aug  2 2013,16:46:58)
;
_computing_data_reduction
;
CrysAlisPro, Agilent Technologies,
Version 1.171.36.32 (release 02-08-2013 CrysAlis171 .NET)
(compiled Aug  2 2013,16:46:58)
;
_computing_molecular_graphics 'Olex2 (Dolomanov et al., 2009)'
_computing_publication_material 'Olex2 (Dolomanov et al., 2009)'
_computing_structure_refinement 'XL (Sheldrick, 2008)'
_computing_structure_solution
;
Superflip (Palatinus & Chapuis, 2007;Palatinus & van der Lee, 2008;
Palatinus et al., 2012)
;
_diffrn_ambient_temperature 120.00(10)
_diffrn_detector_area_resol_mean 16.2116
_diffrn_measured_fraction_theta_full 0.994
_diffrn_measured_fraction_theta_max 0.994
_diffrn_measurement_details
;
#__ type_ start__ end____ width___ exp.time_
  1 omega  -22.00   92.00   1.0000   40.0000
omega____ theta____ kappa____ phi______ frames
    -       18.9396   19.0000    0.0000 114

#__ type_ start__ end____ width___ exp.time_
  2 omega   62.00   88.00   1.0000   40.0000
omega____ theta____ kappa____ phi______ frames
    -       18.9396   77.0000 -180.0000 26

#__ type_ start__ end____ width___ exp.time_
  3 omega   22.00   61.00   1.0000   40.0000
omega____ theta____ kappa____ phi______ frames
    -       18.9396  -99.0000  -60.0000 39

#__ type_ start__ end____ width___ exp.time_
  4 omega  -10.00   25.00   1.0000   40.0000
omega____ theta____ kappa____ phi______ frames
    -       18.9396   77.0000 -180.0000 35

#__ type_ start__ end____ width___ exp.time_
  5 omega  -20.00   60.00   1.0000   40.0000
omega____ theta____ kappa____ phi______ frames
    -       18.9396  -99.0000   60.0000 80

#__ type_ start__ end____ width___ exp.time_
  6 omega  -47.00   34.00   1.0000   40.0000
omega____ theta____ kappa____ phi______ frames
    -       18.9396  -57.0000 -180.0000 81

#__ type_ start__ end____ width___ exp.time_
  7 omega  -71.00  -46.00   1.0000   40.0000
omega____ theta____ kappa____ phi______ frames
    -      -19.2521  178.0000    0.0000 25
;
_diffrn_measurement_device_type 'SuperNova, Single source at offset, Eos'
_diffrn_measurement_method '\w scans'
_diffrn_orient_matrix_UB_11 0.0259580000
_diffrn_orient_matrix_UB_12 0.0238358000
_diffrn_orient_matrix_UB_13 0.0287159000
_diffrn_orient_matrix_UB_21 -0.0149490000
_diffrn_orient_matrix_UB_22 0.0576215000
_diffrn_orient_matrix_UB_23 -0.0107788000
_diffrn_orient_matrix_UB_31 -0.0412027000
_diffrn_orient_matrix_UB_32 -0.0058499000
_diffrn_orient_matrix_UB_33 0.0108384000
_diffrn_radiation_monochromator mirror
_diffrn_radiation_type MoK\a
_diffrn_radiation_wavelength 0.71073
_diffrn_reflns_av_R_equivalents 0.0636
_diffrn_reflns_av_unetI/netI 0.1122
_diffrn_reflns_Laue_measured_fraction_full 0.994
_diffrn_reflns_Laue_measured_fraction_max 0.994
_diffrn_reflns_limit_h_max 17
_diffrn_reflns_limit_h_min -17
_diffrn_reflns_limit_k_max 13
_diffrn_reflns_limit_k_min -13
_diffrn_reflns_limit_l_max 27
_diffrn_reflns_limit_l_min -27
_diffrn_reflns_number 24100
_diffrn_reflns_point_group_measured_fraction_full 0.932
_diffrn_reflns_point_group_measured_fraction_max 0.932
_diffrn_reflns_theta_full 25.005
_diffrn_reflns_theta_max 25.005
_diffrn_reflns_theta_min 2.927
_diffrn_source 'SuperNova (Mo) X-ray Source'
_exptl_absorpt_coefficient_mu 0.070
_exptl_absorpt_correction_T_max 1.00000
_exptl_absorpt_correction_T_min 0.86463
_exptl_absorpt_correction_type multi-scan
_exptl_absorpt_process_details
;
CrysAlisPro, Agilent Technologies,
Version 1.171.36.32 (release 02-08-2013 CrysAlis171 .NET)
(compiled Aug  2 2013,16:46:58)
Empirical absorption correction using spherical harmonics,
 implemented in SCALE3 ABSPACK scaling algorithm.
;
_exptl_crystal_colour 'clear light colourless'
_exptl_crystal_colour_lustre clear
_exptl_crystal_colour_modifier light
_exptl_crystal_colour_primary colourless
_exptl_crystal_density_diffrn 1.132
_exptl_crystal_description block
_exptl_crystal_F_000 1328
_exptl_crystal_size_max 0.3
_exptl_crystal_size_mid 0.25
_exptl_crystal_size_min 0.22
_refine_diff_density_max 0.281
_refine_diff_density_min -0.266
_refine_diff_density_rms 0.047
_refine_ls_abs_structure_details
;
 Flack x determined using 1989 quotients [(I+)-(I-)]/[(I+)+(I-)]
 (Parsons, Flack and Wagner, Acta Cryst. B69 (2013) 249-259).
;
_refine_ls_abs_structure_Flack 0.4(10)
_refine_ls_extinction_method none
_refine_ls_goodness_of_fit_ref 1.027
_refine_ls_hydrogen_treatment constr
_refine_ls_matrix_type full
_refine_ls_number_parameters 821
_refine_ls_number_reflns 11746
_refine_ls_number_restraints 1
_refine_ls_restrained_S_all 1.027
_refine_ls_R_factor_all 0.1028
_refine_ls_R_factor_gt 0.0641
_refine_ls_shift/su_max 0.000
_refine_ls_shift/su_mean 0.000
_refine_ls_structure_factor_coef Fsqd
_refine_ls_weighting_details 'w=1/[\s^2^(Fo^2^)+(0.0460P)^2^] where P=(Fo^2^+2Fc^2^)/3'
_refine_ls_weighting_scheme calc
_refine_ls_wR_factor_gt 0.1216
_refine_ls_wR_factor_ref 0.1492
_reflns_Friedel_coverage 0.776
_reflns_Friedel_fraction_full 0.863
_reflns_Friedel_fraction_max 0.863
_reflns_number_gt 7938
_reflns_number_total 11746
_reflns_threshold_expression 'I > 2\s(I)'
_cod_data_source_file c7cc08897c2.cif
_cod_data_source_block p170311f-p
_cod_depositor_comments 'Adding full bibliography for 7120999--7121000.cif.'
_cod_database_code 7120999
_shelx_shelxl_version_number 2014/7
_chemical_oxdiff_formula 'C H N'
_chemical_oxdiff_usercomment MXQ-2-114
_shelx_space_group_comment
;
The symmetry employed for this shelxl refinement is uniquely defined
by the following loop, which should always be used as a source of
symmetry information in preference to the above space-group names.
They are only intended as comments.
;
_reflns_odcompleteness_completeness 99.78
_reflns_odcompleteness_iscentric 1
_reflns_odcompleteness_theta 26.32
_olex2_refinement_description
;
1. Fixed Uiso
 At 1.2 times of:
  All C(H) groups, All C(H,H) groups, All N(H) groups
 At 1.5 times of:
  All C(H,H,H) groups
2.a Ternary CH refined with riding coordinates:
 C24(H24), C15(H15), C16(H16), C70(H70), C25(H25), C65(H65), C66(H66),
 C29(H29), C73(H73), C57(H57), C35(H35), C32(H32), C76(H76), C56(H56), C39(H39),
  C80(H80)
2.b Secondary CH2 refined with riding coordinates:
 C19(H19A,H19B), C20(H20A,H20B), C72(H72A,H72B), C26(H26A,H26B), C27(H27A,
 H27B), C61(H61A,H61B), C23(H23A,H23B), C67(H67A,H67B), C71(H71A,H71B),
 C60(H60A,H60B), C37(H37A,H37B), C68(H68A,H68B), C30(H30A,H30B), C31(H31A,H31B),
  C36(H36A,H36B), C64(H64A,H64B), C77(H77A,H77B), C78(H78A,H78B), C38(H38A,
 H38B), C79(H79A,H79B)
2.c Aromatic/amide H refined with riding coordinates:
 N2(H2A), N1(H1), C22(H22), C46(H46), C63(H63), C42(H42), C45(H45), C12(H12),
 C1(H1A), C5(H5), C8(H8), C43(H43), C44(H44), C9(H9), C10(H10), C4(H4), C3(H3),
 C11(H11), C2(H2), C53(H53), C49(H49), C52(H52), C50(H50), C51(H51)
2.d Idealised Me refined as rotating group:
 C21(H21A,H21B,H21C), C33(H33A,H33B,H33C), C74(H74A,H74B,H74C), C62(H62A,H62B,
 H62C), C34(H34A,H34B,H34C), C75(H75A,H75B,H75C), C40(H40A,H40B,H40C), C41(H41A,
 H41B,H41C), C81(H81A,H81B,H81C), C82(H82A,H82B,H82C)
;
_olex2_submission_special_instructions 'No special instructions were received'

loop_
_space_group_symop_operation_xyz
'x, y, z'
'-x, y+1/2, -z'

loop_
_atom_site_label
_atom_site_type_symbol
_atom_site_fract_x
_atom_site_fract_y
_atom_site_fract_z
_atom_site_U_iso_or_equiv
_atom_site_adp_type
_atom_site_occupancy
_atom_site_site_symmetry_order
_atom_site_calc_flag
_atom_site_refinement_flags_posn
O2 O 0.9388(2) 0.5723(3) 0.18020(15) 0.0345(9) Uani 1 1 d .
O3 O 0.9433(3) 0.3783(3) 0.15841(16) 0.0377(9) Uani 1 1 d .
O4 O 0.1433(3) 0.4091(3) 0.80208(16) 0.0402(10) Uani 1 1 d .
O6 O -0.1160(2) 0.6468(3) 0.77475(16) 0.0356(9) Uani 1 1 d .
N2 N 0.0722(3) 0.5886(4) 0.78607(18) 0.0308(10) Uani 1 1 d .
H2A H 0.0727 0.6600 0.7990 0.037 Uiso 1 1 calc R
N1 N 0.7439(3) 0.6295(4) 0.16390(18) 0.0311(10) Uani 1 1 d .
H1 H 0.7551 0.7021 0.1746 0.037 Uiso 1 1 calc R
O1 O 0.6816(3) 0.5055(4) 0.08583(18) 0.0575(12) Uani 1 1 d .
C24 C 0.6419(3) 0.5333(4) 0.3533(2) 0.0255(11) Uani 1 1 d .
H24 H 0.6034 0.6016 0.3345 0.031 Uiso 1 1 calc R
C19 C 0.8883(3) 0.6271(5) 0.3299(2) 0.0277(12) Uani 1 1 d .
H19A H 0.9078 0.6920 0.3585 0.033 Uiso 1 1 calc R
H19B H 0.9170 0.5555 0.3505 0.033 Uiso 1 1 calc R
C59 C 0.0525(3) 0.6773(4) 0.6440(2) 0.0245(12) Uani 1 1 d .
C58 C 0.0385(3) 0.5580(4) 0.6720(2) 0.0258(12) Uani 1 1 d .
C15 C 0.8975(3) 0.5481(5) 0.2303(2) 0.0288(12) Uani 1 1 d .
H15 H 0.9247 0.4744 0.2504 0.035 Uiso 1 1 calc R
C18 C 0.7768(3) 0.6150(4) 0.3128(2) 0.0248(11) Uani 1 1 d .
C48 C 0.1365(4) 0.5105(5) 0.8194(2) 0.0300(12) Uani 1 1 d .
C20 C 0.9272(4) 0.6485(5) 0.2749(2) 0.0305(13) Uani 1 1 d .
H20A H 0.9020 0.7223 0.2552 0.037 Uiso 1 1 calc R
H20B H 0.9967 0.6541 0.2884 0.037 Uiso 1 1 calc R
C17 C 0.7441(3) 0.5273(4) 0.2601(2) 0.0258(12) Uani 1 1 d .
C16 C 0.7884(4) 0.5358(5) 0.2070(2) 0.0283(12) Uani 1 1 d .
H16 H 0.7752 0.4609 0.1846 0.034 Uiso 1 1 calc R
C28 C 0.6383(3) 0.5922(4) 0.4627(2) 0.0254(11) Uani 1 1 d .
C69 C 0.1802(3) 0.6541(4) 0.4857(2) 0.0252(11) Uani 1 1 d .
C72 C 0.2196(4) 0.4770(5) 0.4356(2) 0.0310(13) Uani 1 1 d .
H72A H 0.1856 0.4250 0.4028 0.037 Uiso 1 1 calc R
H72B H 0.2878 0.4719 0.4393 0.037 Uiso 1 1 calc R
C22 C 0.6764(3) 0.4476(5) 0.2588(2) 0.0298(12) Uani 1 1 d .
H22 H 0.6594 0.3974 0.2251 0.036 Uiso 1 1 calc R
C14 C 0.6859(4) 0.6044(5) 0.1079(2) 0.0313(12) Uani 1 1 d .
C70 C 0.1409(3) 0.5441(4) 0.5100(2) 0.0268(12) Uani 1 1 d .
H70 H 0.0757 0.5328 0.4832 0.032 Uiso 1 1 calc R
C26 C 0.7819(3) 0.6457(5) 0.4260(2) 0.0310(13) Uani 1 1 d .
H26A H 0.7583 0.7249 0.4145 0.037 Uiso 1 1 calc R
H26B H 0.8515 0.6493 0.4385 0.037 Uiso 1 1 calc R
C25 C 0.7502(3) 0.5663(4) 0.3697(2) 0.0253(11) Uani 1 1 d .
H25 H 0.7857 0.4922 0.3806 0.030 Uiso 1 1 calc R
C65 C 0.1303(4) 0.5545(4) 0.5748(2) 0.0261(11) Uani 1 1 d .
H65 H 0.1937 0.5681 0.6036 0.031 Uiso 1 1 calc R
C27 C 0.7478(3) 0.6066(5) 0.4814(2) 0.0285(12) Uani 1 1 d .
H27A H 0.7779 0.5323 0.4971 0.034 Uiso 1 1 calc R
H27B H 0.7666 0.6651 0.5137 0.034 Uiso 1 1 calc R
C66 C 0.0640(4) 0.6590(5) 0.5783(2) 0.0268(12) Uani 1 1 d .
H66 H 0.0002 0.6378 0.5521 0.032 Uiso 1 1 calc R
C7 C 0.9576(4) 0.4797(5) 0.1476(2) 0.0328(13) Uani 1 1 d .
C46 C 0.2235(4) 0.6733(5) 0.8893(3) 0.0350(13) Uani 1 1 d .
H46 H 0.2012 0.7276 0.8578 0.042 Uiso 1 1 calc R
C29 C 0.6147(3) 0.4980(4) 0.4110(2) 0.0268(12) Uani 1 1 d .
H29 H 0.6534 0.4284 0.4275 0.032 Uiso 1 1 calc R
C61 C -0.0704(4) 0.7575(5) 0.6986(2) 0.0324(13) Uani 1 1 d .
H61A H -0.0211 0.7960 0.7306 0.039 Uiso 1 1 calc R
H61B H -0.1291 0.8033 0.6916 0.039 Uiso 1 1 calc R
C21 C 0.7301(4) 0.7369(5) 0.2927(2) 0.0307(12) Uani 1 1 d .
H21A H 0.7605 0.7733 0.2648 0.046 Uiso 1 1 calc GR
H21B H 0.7379 0.7863 0.3281 0.046 Uiso 1 1 calc GR
H21C H 0.6629 0.7265 0.2729 0.046 Uiso 1 1 calc GR
O5 O -0.1874(4) 0.4694(5) 0.7596(2) 0.0798(17) Uani 1 1 d .
C33 C 0.5861(4) 0.7091(4) 0.4415(2) 0.0298(12) Uani 1 1 d .
H33A H 0.6000 0.7351 0.4046 0.045 Uiso 1 1 calc GR
H33B H 0.6075 0.7677 0.4729 0.045 Uiso 1 1 calc GR
H33C H 0.5181 0.6978 0.4337 0.045 Uiso 1 1 calc GR
C73 C 0.1836(4) 0.6075(5) 0.4218(2) 0.0288(12) Uani 1 1 d .
H73 H 0.1170 0.6030 0.3963 0.035 Uiso 1 1 calc R
C23 C 0.6253(4) 0.4323(5) 0.3072(2) 0.0312(13) Uani 1 1 d .
H23A H 0.6465 0.3592 0.3290 0.037 Uiso 1 1 calc R
H23B H 0.5569 0.4254 0.2876 0.037 Uiso 1 1 calc R
C57 C 0.0018(4) 0.5553(5) 0.7288(2) 0.0304(12) Uani 1 1 d .
H57 H -0.0185 0.4742 0.7336 0.037 Uiso 1 1 calc R
C67 C 0.0940(4) 0.7717(5) 0.5502(2) 0.0324(13) Uani 1 1 d .
H67A H 0.0451 0.8317 0.5474 0.039 Uiso 1 1 calc R
H67B H 0.1534 0.8012 0.5775 0.039 Uiso 1 1 calc R
C13 C 0.6237(4) 0.7027(5) 0.0741(2) 0.0308(13) Uani 1 1 d .
C71 C 0.1997(4) 0.4416(5) 0.4964(2) 0.0322(13) Uani 1 1 d .
H71A H 0.1637 0.3684 0.4919 0.039 Uiso 1 1 calc R
H71B H 0.2591 0.4324 0.5287 0.039 Uiso 1 1 calc R
C60 C -0.0388(4) 0.7524(5) 0.6393(2) 0.0300(12) Uani 1 1 d .
H60A H -0.0270 0.8322 0.6277 0.036 Uiso 1 1 calc R
H60B H -0.0912 0.7203 0.6068 0.036 Uiso 1 1 calc R
C47 C 0.1981(4) 0.5550(5) 0.8797(2) 0.0313(13) Uani 1 1 d .
C63 C 0.0527(3) 0.4557(5) 0.6481(2) 0.0295(12) Uani 1 1 d .
H63 H 0.0398 0.3874 0.6672 0.035 Uiso 1 1 calc R
C35 C 0.5772(4) 0.6070(5) 0.5625(2) 0.0306(12) Uani 1 1 d .
H35 H 0.5289 0.6669 0.5442 0.037 Uiso 1 1 calc R
C32 C 0.5948(3) 0.5326(5) 0.5110(2) 0.0277(12) Uani 1 1 d .
H32 H 0.6388 0.4690 0.5302 0.033 Uiso 1 1 calc R
C37 C 0.5098(4) 0.5979(6) 0.6562(2) 0.0415(15) Uani 1 1 d .
H37A H 0.5682 0.6268 0.6849 0.050 Uiso 1 1 calc R
H37B H 0.4719 0.6661 0.6382 0.050 Uiso 1 1 calc R
C74 C 0.2820(4) 0.6849(5) 0.5240(2) 0.0354(13) Uani 1 1 d .
H74A H 0.3244 0.6205 0.5227 0.053 Uiso 1 1 calc GR
H74B H 0.2818 0.6990 0.5657 0.053 Uiso 1 1 calc GR
H74C H 0.3036 0.7546 0.5077 0.053 Uiso 1 1 calc GR
C62 C 0.1405(3) 0.7408(5) 0.6853(2) 0.0302(12) Uani 1 1 d .
H62A H 0.1979 0.6992 0.6844 0.045 Uiso 1 1 calc GR
H62B H 0.1355 0.7428 0.7266 0.045 Uiso 1 1 calc GR
H62C H 0.1432 0.8200 0.6708 0.045 Uiso 1 1 calc GR
C68 C 0.1085(4) 0.7534(5) 0.4862(2) 0.0322(13) Uani 1 1 d .
H68A H 0.0472 0.7345 0.4574 0.039 Uiso 1 1 calc R
H68B H 0.1316 0.8263 0.4729 0.039 Uiso 1 1 calc R
C76 C 0.2403(4) 0.6741(5) 0.3845(2) 0.0341(13) Uani 1 1 d .
H76 H 0.3071 0.6788 0.4097 0.041 Uiso 1 1 calc R
C56 C -0.0873(4) 0.6345(5) 0.7186(2) 0.0324(13) Uani 1 1 d .
H56 H -0.1402 0.5986 0.6871 0.039 Uiso 1 1 calc R
C30 C 0.5103(3) 0.4644(5) 0.4050(2) 0.0360(14) Uani 1 1 d .
H30A H 0.4968 0.3848 0.3891 0.043 Uiso 1 1 calc R
H30B H 0.4664 0.5187 0.3781 0.043 Uiso 1 1 calc R
C6 C 0.9991(4) 0.5222(5) 0.0983(2) 0.0357(14) Uani 1 1 d .
C42 C 0.2318(4) 0.4749(5) 0.9268(2) 0.0373(14) Uani 1 1 d .
H42 H 0.2163 0.3953 0.9205 0.045 Uiso 1 1 calc R
C31 C 0.5024(4) 0.4730(5) 0.4709(2) 0.0381(14) Uani 1 1 d .
H31A H 0.4955 0.3948 0.4866 0.046 Uiso 1 1 calc R
H31B H 0.4465 0.5195 0.4718 0.046 Uiso 1 1 calc R
C45 C 0.2818(4) 0.7111(6) 0.9453(3) 0.0423(15) Uani 1 1 d .
H45 H 0.2990 0.7902 0.9515 0.051 Uiso 1 1 calc R
C36 C 0.5368(4) 0.5300(5) 0.6058(2) 0.0393(14) Uani 1 1 d .
H36A H 0.4803 0.4888 0.5815 0.047 Uiso 1 1 calc R
H36B H 0.5844 0.4709 0.6245 0.047 Uiso 1 1 calc R
C64 C 0.0880(4) 0.4416(5) 0.5927(2) 0.0335(13) Uani 1 1 d .
H64A H 0.0350 0.4162 0.5586 0.040 Uiso 1 1 calc R
H64B H 0.1365 0.3801 0.6004 0.040 Uiso 1 1 calc R
C12 C 0.5955(4) 0.7953(5) 0.1048(3) 0.0421(15) Uani 1 1 d .
H12 H 0.6182 0.8006 0.1472 0.051 Uiso 1 1 calc R
C77 C 0.2404(4) 0.6079(6) 0.3261(2) 0.0425(15) Uani 1 1 d .
H77A H 0.2610 0.5275 0.3372 0.051 Uiso 1 1 calc R
H77B H 0.1747 0.6043 0.3003 0.051 Uiso 1 1 calc R
C78 C 0.3025(4) 0.6576(5) 0.2878(3) 0.0461(16) Uani 1 1 d .
H78A H 0.3653 0.6774 0.3146 0.055 Uiso 1 1 calc R
H78B H 0.2735 0.7297 0.2679 0.055 Uiso 1 1 calc R
C34 C 0.6674(4) 0.6709(5) 0.5999(3) 0.0424(15) Uani 1 1 d .
H34A H 0.6852 0.7304 0.5749 0.064 Uiso 1 1 calc GR
H34B H 0.7189 0.6151 0.6131 0.064 Uiso 1 1 calc GR
H34C H 0.6547 0.7073 0.6350 0.064 Uiso 1 1 calc GR
C1 C 1.0032(4) 0.4438(6) 0.0523(3) 0.0470(16) Uani 1 1 d .
H1A H 0.9819 0.3665 0.0533 0.056 Uiso 1 1 calc R
C5 C 1.0318(4) 0.6361(5) 0.0973(3) 0.0435(15) Uani 1 1 d .
H5 H 1.0287 0.6888 0.1282 0.052 Uiso 1 1 calc R
C8 C 0.5892(4) 0.6962(5) 0.0106(3) 0.0413(15) Uani 1 1 d .
H8 H 0.6073 0.6337 -0.0103 0.050 Uiso 1 1 calc R
C75 C 0.2042(4) 0.8013(5) 0.3697(3) 0.0438(15) Uani 1 1 d .
H75A H 0.2130 0.8448 0.4072 0.066 Uiso 1 1 calc GR
H75B H 0.1372 0.8001 0.3478 0.066 Uiso 1 1 calc GR
H75C H 0.2399 0.8386 0.3450 0.066 Uiso 1 1 calc GR
C39 C 0.4254(5) 0.5961(6) 0.7421(3) 0.0533(18) Uani 1 1 d .
H39 H 0.3930 0.6687 0.7238 0.064 Uiso 1 1 calc R
C38 C 0.4538(4) 0.5273(6) 0.6915(3) 0.0489(17) Uani 1 1 d .
H38A H 0.4920 0.4597 0.7099 0.059 Uiso 1 1 calc R
H38B H 0.3958 0.4976 0.6628 0.059 Uiso 1 1 calc R
C55 C -0.1637(5) 0.5559(6) 0.7908(3) 0.0489(16) Uani 1 1 d .
C43 C 0.2884(4) 0.5130(6) 0.9832(3) 0.0440(16) Uani 1 1 d .
H43 H 0.3091 0.4595 1.0152 0.053 Uiso 1 1 calc R
C44 C 0.3142(4) 0.6302(6) 0.9919(3) 0.0456(16) Uani 1 1 d .
H44 H 0.3537 0.6549 1.0295 0.055 Uiso 1 1 calc R
C9 C 0.5283(4) 0.7822(6) -0.0214(3) 0.0495(17) Uani 1 1 d .
H9 H 0.5067 0.7779 -0.0639 0.059 Uiso 1 1 calc R
C10 C 0.4987(4) 0.8744(6) 0.0086(3) 0.0479(16) Uani 1 1 d .
H10 H 0.4567 0.9313 -0.0132 0.057 Uiso 1 1 calc R
C4 C 1.0693(4) 0.6724(6) 0.0505(3) 0.0488(17) Uani 1 1 d .
H4 H 1.0929 0.7488 0.0503 0.059 Uiso 1 1 calc R
C3 C 1.0716(5) 0.5944(6) 0.0038(3) 0.0544(18) Uani 1 1 d .
H3 H 1.0953 0.6191 -0.0283 0.065 Uiso 1 1 calc R
C11 C 0.5328(4) 0.8807(6) 0.0718(3) 0.0507(17) Uani 1 1 d .
H11 H 0.5136 0.9427 0.0926 0.061 Uiso 1 1 calc R
C79 C 0.3143(4) 0.5698(6) 0.2390(3) 0.0554(18) Uani 1 1 d .
H79A H 0.2529 0.5606 0.2085 0.066 Uiso 1 1 calc R
H79B H 0.3322 0.4935 0.2582 0.066 Uiso 1 1 calc R
C2 C 1.0388(5) 0.4806(6) 0.0049(3) 0.0549(18) Uani 1 1 d .
H2 H 1.0406 0.4283 -0.0264 0.066 Uiso 1 1 calc R
C53 C -0.1606(5) 0.6783(7) 0.8836(3) 0.061(2) Uani 1 1 d .
H53 H -0.1376 0.7423 0.8662 0.073 Uiso 1 1 calc R
C40 C 0.3563(5) 0.5274(6) 0.7668(3) 0.0608(19) Uani 1 1 d .
H40A H 0.3854 0.4542 0.7836 0.091 Uiso 1 1 calc GR
H40B H 0.2993 0.5115 0.7343 0.091 Uiso 1 1 calc GR
H40C H 0.3400 0.5723 0.7983 0.091 Uiso 1 1 calc GR
C54 C -0.1800(4) 0.5729(7) 0.8519(3) 0.0528(18) Uani 1 1 d .
C49 C -0.2153(5) 0.4784(8) 0.8774(3) 0.075(2) Uani 1 1 d .
H49 H -0.2296 0.4075 0.8562 0.089 Uiso 1 1 calc R
C41 C 0.5152(5) 0.6319(8) 0.7932(3) 0.086(3) Uani 1 1 d .
H41A H 0.5535 0.6852 0.7770 0.130 Uiso 1 1 calc GR
H41B H 0.5522 0.5627 0.8090 0.130 Uiso 1 1 calc GR
H41C H 0.4960 0.6701 0.8257 0.130 Uiso 1 1 calc GR
C52 C -0.1752(5) 0.6891(9) 0.9409(3) 0.077(3) Uani 1 1 d .
H52 H -0.1624 0.7604 0.9619 0.093 Uiso 1 1 calc R
C80 C 0.3905(7) 0.6075(8) 0.2065(3) 0.083(3) Uani 1 1 d .
H80 H 0.4522 0.6109 0.2381 0.099 Uiso 1 1 calc R
C50 C -0.2296(6) 0.4905(10) 0.9360(4) 0.090(3) Uani 1 1 d .
H50 H -0.2533 0.4274 0.9536 0.108 Uiso 1 1 calc R
C51 C -0.2086(6) 0.5947(11) 0.9669(4) 0.087(3) Uani 1 1 d .
H51 H -0.2170 0.6018 1.0059 0.104 Uiso 1 1 calc R
C81 C 0.3994(7) 0.5091(8) 0.1612(3) 0.101(3) Uani 1 1 d .
H81A H 0.3379 0.4957 0.1324 0.152 Uiso 1 1 calc GR
H81B H 0.4212 0.4376 0.1835 0.152 Uiso 1 1 calc GR
H81C H 0.4447 0.5328 0.1396 0.152 Uiso 1 1 calc GR
C82 C 0.3758(7) 0.7225(9) 0.1774(4) 0.113(4) Uani 1 1 d .
H82A H 0.3912 0.7829 0.2082 0.170 Uiso 1 1 calc GR
H82B H 0.3098 0.7303 0.1539 0.170 Uiso 1 1 calc GR
H82C H 0.4165 0.7304 0.1507 0.170 Uiso 1 1 calc GR

loop_
_atom_site_aniso_label
_atom_site_aniso_U_11
_atom_site_aniso_U_22
_atom_site_aniso_U_33
_atom_site_aniso_U_23
_atom_site_aniso_U_13
_atom_site_aniso_U_12
O2 0.044(2) 0.031(2) 0.032(2) -0.0014(18) 0.0166(18) 0.0032(18)
O3 0.050(2) 0.027(2) 0.039(2) -0.0034(19) 0.0166(19) 0.0007(18)
O4 0.048(2) 0.029(2) 0.040(2) -0.0043(19) 0.0066(19) 0.0020(19)
O6 0.036(2) 0.042(2) 0.033(2) 0.0003(19) 0.0160(18) -0.0007(19)
N2 0.038(3) 0.027(3) 0.023(2) -0.003(2) 0.002(2) 0.002(2)
N1 0.041(3) 0.021(2) 0.027(2) -0.001(2) 0.003(2) 0.000(2)
O1 0.073(3) 0.034(3) 0.048(3) -0.010(2) -0.014(2) 0.006(2)
C24 0.030(3) 0.021(3) 0.025(3) 0.001(2) 0.007(2) 0.001(2)
C19 0.033(3) 0.020(3) 0.030(3) 0.002(2) 0.008(2) -0.001(2)
C59 0.018(2) 0.025(3) 0.028(3) 0.001(2) 0.002(2) 0.003(2)
C58 0.028(3) 0.021(3) 0.026(3) 0.002(2) 0.003(2) -0.001(2)
C15 0.035(3) 0.028(3) 0.024(3) 0.001(2) 0.009(2) 0.005(2)
C18 0.026(3) 0.023(3) 0.023(3) -0.003(2) 0.002(2) 0.001(2)
C48 0.031(3) 0.032(3) 0.031(3) 0.008(3) 0.013(2) 0.001(2)
C20 0.032(3) 0.031(3) 0.030(3) 0.001(3) 0.011(2) -0.001(2)
C17 0.032(3) 0.022(3) 0.021(3) -0.001(2) 0.004(2) 0.004(2)
C16 0.041(3) 0.019(3) 0.021(3) 0.000(2) 0.001(2) 0.003(2)
C28 0.029(3) 0.021(3) 0.028(3) 0.002(2) 0.009(2) 0.000(2)
C69 0.030(3) 0.019(3) 0.026(3) 0.000(2) 0.006(2) -0.001(2)
C72 0.030(3) 0.028(3) 0.034(3) -0.010(3) 0.008(2) -0.004(2)
C22 0.031(3) 0.031(3) 0.025(3) -0.008(2) 0.005(2) 0.000(2)
C14 0.036(3) 0.027(3) 0.029(3) 0.002(3) 0.005(3) -0.001(2)
C70 0.027(3) 0.022(3) 0.029(3) 0.001(2) 0.005(2) 0.000(2)
C26 0.026(3) 0.041(3) 0.026(3) -0.003(3) 0.008(2) -0.004(3)
C25 0.026(3) 0.022(3) 0.029(3) -0.002(2) 0.008(2) -0.001(2)
C65 0.031(3) 0.019(3) 0.027(3) 0.001(2) 0.005(2) -0.001(2)
C27 0.025(3) 0.035(3) 0.024(3) 0.000(3) 0.005(2) -0.001(2)
C66 0.027(3) 0.025(3) 0.026(3) -0.001(2) 0.005(2) 0.002(2)
C7 0.034(3) 0.033(4) 0.029(3) -0.006(3) 0.006(3) 0.000(3)
C46 0.034(3) 0.034(4) 0.036(3) 0.005(3) 0.008(3) 0.004(3)
C29 0.030(3) 0.022(3) 0.029(3) 0.002(2) 0.008(2) 0.000(2)
C61 0.035(3) 0.033(3) 0.028(3) 0.001(3) 0.008(3) 0.009(3)
C21 0.040(3) 0.022(3) 0.029(3) -0.001(2) 0.009(3) 0.003(2)
O5 0.108(4) 0.072(4) 0.077(3) -0.023(3) 0.055(3) -0.044(3)
C33 0.033(3) 0.021(3) 0.035(3) 0.001(2) 0.011(3) -0.001(2)
C73 0.028(3) 0.027(3) 0.031(3) -0.003(2) 0.007(2) -0.003(2)
C23 0.030(3) 0.030(3) 0.031(3) -0.002(3) 0.005(2) -0.003(2)
C57 0.033(3) 0.027(3) 0.027(3) -0.002(2) 0.003(2) -0.001(2)
C67 0.041(3) 0.023(3) 0.033(3) 0.001(3) 0.010(3) 0.006(3)
C13 0.029(3) 0.030(3) 0.032(3) 0.005(3) 0.007(2) 0.001(2)
C71 0.040(3) 0.021(3) 0.038(3) -0.004(3) 0.014(3) 0.005(2)
C60 0.033(3) 0.025(3) 0.030(3) 0.001(2) 0.005(2) 0.002(2)
C47 0.032(3) 0.034(3) 0.027(3) -0.004(3) 0.006(2) 0.004(3)
C63 0.035(3) 0.025(3) 0.029(3) 0.006(2) 0.009(2) -0.002(2)
C35 0.031(3) 0.033(3) 0.031(3) -0.002(3) 0.013(2) -0.006(2)
C32 0.029(3) 0.022(3) 0.036(3) 0.002(2) 0.015(2) -0.001(2)
C37 0.043(3) 0.046(4) 0.038(3) 0.000(3) 0.016(3) -0.006(3)
C74 0.037(3) 0.032(3) 0.036(3) -0.007(3) 0.008(3) -0.007(3)
C62 0.031(3) 0.031(3) 0.028(3) -0.004(2) 0.006(2) -0.004(2)
C68 0.038(3) 0.022(3) 0.039(3) 0.000(3) 0.014(3) 0.003(2)
C76 0.035(3) 0.040(4) 0.028(3) 0.001(3) 0.010(2) -0.005(3)
C56 0.031(3) 0.042(4) 0.023(3) 0.000(3) 0.006(2) -0.002(3)
C30 0.032(3) 0.036(3) 0.040(3) -0.003(3) 0.008(3) -0.012(3)
C6 0.042(3) 0.039(4) 0.029(3) -0.006(3) 0.015(3) 0.001(3)
C42 0.040(3) 0.035(3) 0.036(3) 0.006(3) 0.008(3) 0.009(3)
C31 0.034(3) 0.040(4) 0.042(3) -0.002(3) 0.014(3) -0.008(3)
C45 0.046(4) 0.045(4) 0.031(3) -0.006(3) 0.005(3) -0.004(3)
C36 0.043(3) 0.039(4) 0.040(3) 0.003(3) 0.019(3) -0.002(3)
C64 0.042(3) 0.022(3) 0.036(3) 0.003(3) 0.012(3) 0.002(2)
C12 0.043(3) 0.041(4) 0.040(3) 0.004(3) 0.007(3) 0.010(3)
C77 0.048(4) 0.050(4) 0.032(3) 0.000(3) 0.015(3) 0.002(3)
C78 0.059(4) 0.046(4) 0.039(3) 0.005(3) 0.022(3) 0.004(3)
C34 0.039(3) 0.050(4) 0.041(3) -0.007(3) 0.017(3) -0.014(3)
C1 0.058(4) 0.042(4) 0.048(4) -0.011(3) 0.026(3) -0.002(3)
C5 0.061(4) 0.035(4) 0.042(4) -0.002(3) 0.025(3) 0.005(3)
C8 0.042(3) 0.042(4) 0.037(3) -0.003(3) 0.004(3) -0.005(3)
C75 0.055(4) 0.035(4) 0.047(4) 0.003(3) 0.023(3) -0.004(3)
C39 0.078(5) 0.042(4) 0.052(4) -0.006(3) 0.037(4) -0.006(4)
C38 0.060(4) 0.047(4) 0.050(4) 0.000(3) 0.032(3) -0.008(3)
C55 0.055(4) 0.047(4) 0.052(4) 0.001(4) 0.027(3) -0.012(3)
C43 0.046(4) 0.053(4) 0.029(3) 0.001(3) 0.004(3) 0.013(3)
C44 0.039(3) 0.061(5) 0.030(3) -0.011(3) -0.004(3) 0.004(3)
C9 0.048(4) 0.055(5) 0.036(3) 0.010(3) -0.005(3) 0.000(3)
C10 0.041(3) 0.045(4) 0.050(4) 0.015(3) 0.000(3) 0.005(3)
C4 0.062(4) 0.041(4) 0.050(4) 0.002(3) 0.028(3) -0.004(3)
C3 0.065(4) 0.060(5) 0.051(4) 0.006(4) 0.038(4) 0.003(4)
C11 0.053(4) 0.043(4) 0.052(4) 0.007(3) 0.007(3) 0.019(3)
C79 0.063(4) 0.069(5) 0.037(3) 0.000(4) 0.018(3) 0.007(4)
C2 0.073(5) 0.053(4) 0.052(4) -0.012(4) 0.039(4) 0.003(4)
C53 0.063(5) 0.077(6) 0.050(4) -0.006(4) 0.030(4) 0.002(4)
C40 0.076(5) 0.051(5) 0.068(5) 0.000(4) 0.040(4) -0.002(4)
C54 0.049(4) 0.069(5) 0.048(4) 0.009(4) 0.026(3) 0.001(4)
C49 0.072(5) 0.087(6) 0.077(5) 0.017(5) 0.042(4) -0.004(5)
C41 0.088(6) 0.121(8) 0.061(5) -0.028(5) 0.038(5) -0.042(6)
C52 0.078(6) 0.113(8) 0.051(5) -0.004(5) 0.033(4) 0.009(5)
C80 0.127(7) 0.086(6) 0.054(4) 0.009(5) 0.055(5) 0.030(6)
C50 0.070(6) 0.132(9) 0.082(6) 0.040(6) 0.046(5) 0.005(6)
C51 0.061(5) 0.153(10) 0.053(5) 0.012(6) 0.027(4) 0.019(6)
C81 0.150(8) 0.113(8) 0.056(5) 0.010(5) 0.054(5) 0.046(7)
C82 0.143(9) 0.118(9) 0.109(8) 0.005(7) 0.086(7) 0.000(7)

loop_
_atom_type_symbol
_atom_type_description
_atom_type_scat_dispersion_real
_atom_type_scat_dispersion_imag
_atom_type_scat_source
C C 0.0033 0.0016 'International Tables Vol C Tables 4.2.6.8 and 6.1.1.4'
H H 0.0000 0.0000 'International Tables Vol C Tables 4.2.6.8 and 6.1.1.4'
N N 0.0061 0.0033 'International Tables Vol C Tables 4.2.6.8 and 6.1.1.4'
O O 0.0106 0.0060 'International Tables Vol C Tables 4.2.6.8 and 6.1.1.4'

loop_
_geom_angle_atom_site_label_1
_geom_angle_atom_site_label_2
_geom_angle_atom_site_label_3
_geom_angle
C7 O2 C15 118.1(4)
C55 O6 C56 117.3(4)
C48 N2 C57 122.1(4)
C14 N1 C16 121.5(4)
C29 C24 C25 109.9(4)
C23 C24 C25 107.6(4)
C23 C24 C29 111.4(4)
C20 C19 C18 113.7(4)
C58 C59 C66 110.0(4)
C58 C59 C60 107.7(4)
C58 C59 C62 110.0(4)
C60 C59 C66 108.8(4)
C62 C59 C66 110.9(4)
C62 C59 C60 109.4(4)
C57 C58 C59 119.1(4)
C63 C58 C59 123.4(4)
C63 C58 C57 117.5(4)
O2 C15 C20 106.4(4)
O2 C15 C16 110.9(4)
C20 C15 C16 112.2(4)
C17 C18 C19 109.1(4)
C17 C18 C25 109.1(4)
C17 C18 C21 109.5(4)
C25 C18 C19 107.7(4)
C21 C18 C19 109.5(4)
C21 C18 C25 111.9(4)
O4 C48 N2 122.4(5)
O4 C48 C47 121.8(5)
N2 C48 C47 115.7(5)
C15 C20 C19 109.3(4)
C16 C17 C18 118.2(4)
C22 C17 C18 121.9(4)
C22 C17 C16 119.8(5)
N1 C16 C15 112.7(4)
N1 C16 C17 111.9(4)
C17 C16 C15 110.8(4)
C27 C28 C29 106.1(4)
C27 C28 C33 112.1(4)
C27 C28 C32 116.1(4)
C29 C28 C32 100.8(4)
C33 C28 C29 111.6(4)
C33 C28 C32 109.5(4)
C70 C69 C73 99.8(4)
C74 C69 C70 112.0(4)
C74 C69 C73 109.5(4)
C74 C69 C68 112.1(4)
C68 C69 C70 105.8(4)
C68 C69 C73 116.9(4)
C71 C72 C73 106.8(4)
C17 C22 C23 125.1(5)
N1 C14 C13 117.1(5)
O1 C14 N1 122.0(5)
O1 C14 C13 120.9(5)
C65 C70 C69 115.6(4)
C71 C70 C69 105.2(4)
C71 C70 C65 117.8(4)
C25 C26 C27 115.1(4)
C18 C25 C24 110.7(4)
C26 C25 C24 113.2(4)
C26 C25 C18 113.7(4)
C70 C65 C66 109.8(4)
C64 C65 C70 110.4(4)
C64 C65 C66 109.2(4)
C28 C27 C26 110.3(4)
C65 C66 C59 112.5(4)
C65 C66 C67 111.4(4)
C67 C66 C59 113.7(4)
O2 C7 C6 110.2(5)
O3 C7 O2 123.8(5)
O3 C7 C6 126.0(5)
C45 C46 C47 120.5(6)
C24 C29 C28 114.5(4)
C24 C29 C30 118.3(4)
C30 C29 C28 104.2(4)
C56 C61 C60 110.0(4)
C69 C73 C72 103.2(4)
C76 C73 C69 120.6(4)
C76 C73 C72 112.0(4)
C22 C23 C24 113.7(4)
N2 C57 C58 115.3(4)
N2 C57 C56 109.5(4)
C58 C57 C56 109.7(4)
C68 C67 C66 114.0(4)
C12 C13 C14 121.6(5)
C12 C13 C8 119.4(5)
C8 C13 C14 118.8(5)
C70 C71 C72 103.8(4)
C61 C60 C59 114.6(4)
C46 C47 C48 122.1(5)
C42 C47 C48 118.6(5)
C42 C47 C46 119.3(5)
C58 C63 C64 124.7(5)
C32 C35 C36 110.5(4)
C32 C35 C34 112.9(4)
C34 C35 C36 109.3(4)
C35 C32 C28 119.2(4)
C35 C32 C31 113.1(4)
C31 C32 C28 103.1(4)
C38 C37 C36 114.8(5)
C69 C68 C67 112.1(4)
C73 C76 C75 112.3(4)
C77 C76 C73 111.7(5)
C77 C76 C75 110.7(5)
O6 C56 C61 106.6(4)
O6 C56 C57 110.9(4)
C61 C56 C57 112.7(4)
C29 C30 C31 103.6(4)
C1 C6 C7 118.1(5)
C5 C6 C7 121.8(5)
C5 C6 C1 120.2(5)
C47 C42 C43 120.1(6)
C30 C31 C32 108.4(4)
C44 C45 C46 119.4(6)
C37 C36 C35 114.6(5)
C63 C64 C65 113.1(4)
C13 C12 C11 119.8(5)
C78 C77 C76 117.3(5)
C77 C78 C79 112.0(5)
C2 C1 C6 119.9(6)
C6 C5 C4 120.0(5)
C9 C8 C13 120.2(6)
C38 C39 C41 110.7(6)
C40 C39 C38 111.3(5)
C40 C39 C41 111.6(6)
C37 C38 C39 114.9(5)
O6 C55 C54 112.4(6)
O5 C55 O6 123.2(5)
O5 C55 C54 124.4(6)
C44 C43 C42 120.1(6)
C43 C44 C45 120.6(6)
C8 C9 C10 121.0(6)
C9 C10 C11 118.8(6)
C5 C4 C3 119.8(6)
C2 C3 C4 120.0(6)
C10 C11 C12 120.8(6)
C78 C79 C80 113.8(6)
C3 C2 C1 120.2(6)
C52 C53 C54 120.4(7)
C53 C54 C55 122.5(6)
C53 C54 C49 119.7(6)
C49 C54 C55 117.8(7)
C54 C49 C50 119.3(8)
C51 C52 C53 120.1(9)
C81 C80 C79 108.7(7)
C82 C80 C79 115.6(7)
C82 C80 C81 111.9(6)
C51 C50 C49 120.1(8)
C50 C51 C52 120.5(8)

loop_
_geom_bond_atom_site_label_1
_geom_bond_atom_site_label_2
_geom_bond_distance
O2 C15 1.451(5)
O2 C7 1.353(6)
O3 C7 1.204(6)
O4 C48 1.226(6)
O6 C56 1.454(6)
O6 C55 1.345(7)
N2 C48 1.354(6)
N2 C57 1.462(6)
N1 C16 1.466(6)
N1 C14 1.345(6)
O1 C14 1.221(6)
C24 C25 1.554(6)
C24 C29 1.523(6)
C24 C23 1.523(7)
C19 C18 1.559(6)
C19 C20 1.524(6)
C59 C58 1.530(7)
C59 C66 1.560(7)
C59 C60 1.551(6)
C59 C62 1.537(7)
C58 C57 1.525(7)
C58 C63 1.319(7)
C15 C20 1.504(7)
C15 C16 1.528(7)
C18 C17 1.525(6)
C18 C25 1.550(6)
C18 C21 1.549(7)
C48 C47 1.500(7)
C17 C16 1.518(7)
C17 C22 1.326(7)
C28 C27 1.533(6)
C28 C29 1.552(7)
C28 C33 1.535(7)
C28 C32 1.562(6)
C69 C70 1.535(7)
C69 C73 1.556(7)
C69 C74 1.531(7)
C69 C68 1.533(7)
C72 C73 1.569(7)
C72 C71 1.539(7)
C22 C23 1.496(6)
C14 C13 1.503(7)
C70 C65 1.527(6)
C70 C71 1.521(7)
C26 C25 1.525(7)
C26 C27 1.539(6)
C65 C66 1.540(7)
C65 C64 1.520(7)
C66 C67 1.542(7)
C7 C6 1.491(7)
C46 C47 1.390(7)
C46 C45 1.386(8)
C29 C30 1.527(6)
C61 C60 1.539(6)
C61 C56 1.506(7)
O5 C55 1.202(8)
C73 C76 1.532(7)
C57 C56 1.535(7)
C67 C68 1.538(7)
C13 C12 1.381(7)
C13 C8 1.391(7)
C47 C42 1.384(7)
C63 C64 1.492(7)
C35 C32 1.519(7)
C35 C36 1.545(7)
C35 C34 1.528(7)
C32 C31 1.549(7)
C37 C36 1.518(7)
C37 C38 1.517(7)
C76 C77 1.523(7)
C76 C75 1.538(8)
C30 C31 1.536(7)
C6 C1 1.385(7)
C6 C5 1.376(8)
C42 C43 1.384(7)
C45 C44 1.379(8)
C12 C11 1.394(8)
C77 C78 1.521(7)
C78 C79 1.533(8)
C1 C2 1.380(7)
C5 C4 1.384(7)
C8 C9 1.378(8)
C39 C38 1.534(7)
C39 C40 1.494(8)
C39 C41 1.539(9)
C55 C54 1.482(8)
C43 C44 1.377(9)
C9 C10 1.378(8)
C10 C11 1.384(8)
C4 C3 1.387(8)
C3 C2 1.377(9)
C79 C80 1.548(9)
C53 C54 1.382(9)
C53 C52 1.380(9)
C54 C49 1.382(9)
C49 C50 1.408(10)
C52 C51 1.374(12)
C80 C81 1.546(10)
C80 C82 1.448(12)
C50 C51 1.363(12)
